data_4109711
loop_
_publ_author_name
'Pierre-Luc T. Boudreault'
'Salem Wakim'
'Nicolas Blouin'
'Michel Simard'
'Christian Tessier'
'Ye Tao'
'Mario Leclerc'

_publ_contact_author_address
;      
      Canada Research Chair on Electroactive and Photoactive Polymers
      D\'epartement de Chimie
      Universit\'e Laval
      Qu\'ebec, Canada
      G1K 7P4
;
_publ_contact_author_email mario.leclerc@chm.ulaval.ca
_publ_contact_author_fax '418 656-7916'
_publ_contact_author_name 'Dr. Mario Leclerc'
_publ_contact_author_phone '418 656-5140'
_publ_section_title
;
 Synthesis, Characterization, and Application of Indolo[3,2-b]carbazole
 Semiconductors
;
_journal_name_full 'Journal of the American Chemical Society'
_journal_page_first 9125
_journal_page_last 9136
_journal_paper_doi 10.1021/ja071923y
_journal_volume 129
_journal_year 2007
_chemical_compound_source 'Synthesized by the authors. See text'
_chemical_formula_moiety 'C38 H40 N2 S2'
_chemical_formula_sum 'C38 H40 N2 S2'
_chemical_formula_weight 588.84
_chemical_name_systematic
; 
 ? 
;
_space_group_IT_number 14
_symmetry_cell_setting monoclinic
_symmetry_space_group_name_Hall '-P 2yn'
_symmetry_space_group_name_H-M 'P 1 21/n 1'
_atom_sites_solution_hydrogens geom
_atom_sites_solution_primary direct
_atom_sites_solution_secondary difmap
_audit_creation_method SHELXL-97
_cell_angle_alpha 90.00
_cell_angle_beta 95.011(3)
_cell_angle_gamma 90.00
_cell_formula_units_Z 4
_cell_length_a 17.9131(10)
_cell_length_b 9.5697(6)
_cell_length_c 18.8066(11)
_cell_measurement_reflns_used 10476
_cell_measurement_temperature 220(2)
_cell_measurement_theta_max 70.99
_cell_measurement_theta_min 3.27
_cell_volume 3211.6(3)
_computing_cell_refinement 'SMART (Bruker, 2001b)'
_computing_data_collection 'SMART (Bruker, 2001b)'
_computing_data_reduction 'SAINT (Bruker, 2003)'
_computing_molecular_graphics 'SHELXTL (Bruker, 1997)'
_computing_publication_material 'UdMX (local program)'
_computing_structure_refinement 'SHELXL97 (Sheldrick, 1997)'
_computing_structure_solution 'SHELXS97 (Sheldrick, 1997)'
_diffrn_ambient_temperature 220(2)
_diffrn_detector_area_resol_mean 5.5
_diffrn_measured_fraction_theta_full 0.978
_diffrn_measured_fraction_theta_max 0.978
_diffrn_measurement_device_type 'Bruker Smart 2000'
_diffrn_measurement_method \w
_diffrn_radiation_monochromator graphite
_diffrn_radiation_source 'X-ray Sealed Tube'
_diffrn_radiation_type CuK\a
_diffrn_radiation_wavelength 1.54178
_diffrn_reflns_av_R_equivalents 0.037
_diffrn_reflns_av_sigmaI/netI 0.0313
_diffrn_reflns_limit_h_max 20
_diffrn_reflns_limit_h_min -20
_diffrn_reflns_limit_k_max 11
_diffrn_reflns_limit_k_min -11
_diffrn_reflns_limit_l_max 20
_diffrn_reflns_limit_l_min -22
_diffrn_reflns_number 39782
_diffrn_reflns_theta_full 71.97
_diffrn_reflns_theta_max 71.97
_diffrn_reflns_theta_min 3.27
_diffrn_standards_decay_% 0.00
_diffrn_standards_number 105
_exptl_absorpt_coefficient_mu 1.710
_exptl_absorpt_correction_T_max 0.8300
_exptl_absorpt_correction_T_min 0.6400
_exptl_absorpt_correction_type multi-scan
_exptl_absorpt_process_details 'Sadabs (Sheldrick,1996)'
_exptl_crystal_colour Colorless
_exptl_crystal_density_diffrn 1.218
_exptl_crystal_description block
_exptl_crystal_F_000 1256
_exptl_crystal_size_max 0.30
_exptl_crystal_size_mid 0.25
_exptl_crystal_size_min 0.15
_refine_diff_density_max 0.308
_refine_diff_density_min -0.150
_refine_diff_density_rms 0.047
_refine_ls_extinction_method none
_refine_ls_goodness_of_fit_ref 0.998
_refine_ls_hydrogen_treatment constr
_refine_ls_matrix_type full
_refine_ls_number_parameters 489
_refine_ls_number_reflns 6166
_refine_ls_number_restraints 582
_refine_ls_restrained_S_all 0.975
_refine_ls_R_factor_all 0.0687
_refine_ls_R_factor_gt 0.0472
_refine_ls_shift/su_max 0.016
_refine_ls_shift/su_mean 0.001
_refine_ls_structure_factor_coef Fsqd
_refine_ls_weighting_details 'calc w=1/[\s^2^(Fo^2^)+(0.0860P)^2^] where P=(Fo^2^+2Fc^2^)/3'
_refine_ls_weighting_scheme calc
_refine_ls_wR_factor_gt 0.1261
_refine_ls_wR_factor_ref 0.1366
_reflns_number_gt 4257
_reflns_number_total 6166
_reflns_threshold_expression I>2\s(I)
_cod_data_source_file ja071923ysi20070524_092344_5.cif
_cod_data_source_block HTIND
_cod_database_code 4109711

loop_
_symmetry_equiv_pos_as_xyz
'x, y, z'
'-x+1/2, y+1/2, -z+1/2'
'-x, -y, -z'
'x-1/2, -y-1/2, z-1/2'

loop_
_atom_site_label
_atom_site_type_symbol
_atom_site_fract_x
_atom_site_fract_y
_atom_site_fract_z
_atom_site_U_iso_or_equiv
_atom_site_adp_type
_atom_site_occupancy
_atom_site_symmetry_multiplicity
_atom_site_calc_flag
_atom_site_refinement_flags
_atom_site_disorder_assembly
_atom_site_disorder_group
C11 C 0.68367(10) 0.15598(18) 0.45944(9) 0.0458(4) Uani 1 1 d U . .
H11 H 0.6381 0.1862 0.4359 0.055 Uiso 1 1 calc R . .
C12 C 0.75051(10) 0.16929(18) 0.42911(8) 0.0440(4) Uani 1 1 d U . .
C13 C 0.82011(10) 0.12473(18) 0.46276(9) 0.0428(4) Uani 1 1 d U . .
C14 C 0.87664(10) 0.15912(18) 0.41508(9) 0.0426(4) Uani 1 1 d U . .
C15 C 0.95412(10) 0.14120(19) 0.41783(9) 0.0486(4) Uani 1 1 d U . .
H15 H 0.9802 0.0991 0.4578 0.058 Uiso 1 1 calc R . .
C16 C 0.99193(11) 0.1860(2) 0.36116(10) 0.0535(5) Uani 1 1 d U . .
H16 H 1.0441 0.1737 0.3625 0.064 Uiso 1 1 calc R . .
C17 C 0.95395(11) 0.24897(19) 0.30222(10) 0.0541(5) Uani 1 1 d U . .
H17 H 0.9811 0.2796 0.2646 0.065 Uiso 1 1 calc R . .
C18 C 0.87736(11) 0.26768(19) 0.29751(10) 0.0504(5) Uani 1 1 d U . .
H18 H 0.8518 0.3096 0.2572 0.061 Uiso 1 1 calc R . .
C19 C 0.83953(10) 0.22230(18) 0.35444(9) 0.0430(4) Uani 1 1 d U . .
N11 N 0.76297(8) 0.22941(16) 0.36311(7) 0.0470(4) Uani 1 1 d U . .
C110 C 0.70690(10) 0.26634(18) 0.30965(9) 0.0438(4) Uani 1 1 d U A .
S111 S 0.65055(3) 0.13977(5) 0.26643(3) 0.05765(17) Uani 1 1 d . A .
C112 C 0.60389(11) 0.2612(2) 0.21204(10) 0.0565(5) Uani 1 1 d DU . .
C113 C 0.63147(13) 0.3885(2) 0.22679(12) 0.0702(6) Uani 1 1 d U A .
H113 H 0.6135 0.4689 0.2021 0.084 Uiso 1 1 calc R . .
C114 C 0.68987(12) 0.3930(2) 0.28249(11) 0.0627(6) Uani 1 1 d U . .
H114 H 0.7141 0.4757 0.2987 0.075 Uiso 1 1 calc R A .
C115 C 0.5403(4) 0.2173(11) 0.1586(3) 0.085(3) Uani 0.709(5) 1 d PDU A -1
H11A H 0.4983 0.2820 0.1619 0.102 Uiso 0.709(5) 1 calc PR A -1
H11B H 0.5233 0.1241 0.1715 0.102 Uiso 0.709(5) 1 calc PR A -1
C116 C 0.5604(2) 0.2140(5) 0.08210(17) 0.0778(12) Uani 0.709(5) 1 d PDU A -1
H11C H 0.5139 0.2142 0.0504 0.093 Uiso 0.709(5) 1 calc PR A -1
H11D H 0.5879 0.2995 0.0727 0.093 Uiso 0.709(5) 1 calc PR A -1
C117 C 0.6057(3) 0.0931(5) 0.0643(2) 0.0706(14) Uani 0.709(5) 1 d PDU A -1
H11E H 0.5798 0.0072 0.0762 0.085 Uiso 0.709(5) 1 calc PR A -1
H11F H 0.6537 0.0960 0.0935 0.085 Uiso 0.709(5) 1 calc PR A -1
C118 C 0.6206(3) 0.0891(5) -0.0152(3) 0.0754(15) Uani 0.709(5) 1 d PDU A -1
H11G H 0.5729 0.0983 -0.0445 0.090 Uiso 0.709(5) 1 calc PR A -1
H11H H 0.6520 0.1691 -0.0256 0.090 Uiso 0.709(5) 1 calc PR A -1
C119 C 0.6588(2) -0.0434(4) -0.0356(2) 0.0786(12) Uani 0.709(5) 1 d PDU A -1
H11I H 0.6268 -0.1236 -0.0267 0.094 Uiso 0.709(5) 1 calc PR A -1
H11J H 0.7061 -0.0542 -0.0058 0.094 Uiso 0.709(5) 1 calc PR A -1
C120 C 0.6744(10) -0.0418(13) -0.1145(6) 0.100(3) Uani 0.709(5) 1 d PDU A -1
H12A H 0.6993 -0.1279 -0.1260 0.150 Uiso 0.709(5) 1 calc PR A -1
H12B H 0.7064 0.0370 -0.1233 0.150 Uiso 0.709(5) 1 calc PR A -1
H12C H 0.6275 -0.0334 -0.1441 0.150 Uiso 0.709(5) 1 calc PR A -1
C125 C 0.5393(6) 0.234(2) 0.1581(7) 0.071(6) Uani 0.291(5) 1 d PDU A -2
H12D H 0.5271 0.3199 0.1315 0.085 Uiso 0.291(5) 1 calc PR A -2
H12E H 0.4955 0.2081 0.1832 0.085 Uiso 0.291(5) 1 calc PR A -2
C126 C 0.5540(5) 0.1185(11) 0.1058(5) 0.076(3) Uani 0.291(5) 1 d PDU A -2
H12F H 0.5752 0.0383 0.1330 0.091 Uiso 0.291(5) 1 calc PR A -2
H12G H 0.5059 0.0889 0.0818 0.091 Uiso 0.291(5) 1 calc PR A -2
C127 C 0.6045(9) 0.1534(14) 0.0507(7) 0.100(5) Uani 0.291(5) 1 d PDU A -2
H12H H 0.6530 0.1831 0.0740 0.120 Uiso 0.291(5) 1 calc PR A -2
H12I H 0.5834 0.2322 0.0224 0.120 Uiso 0.291(5) 1 calc PR A -2
C128 C 0.6170(10) 0.0328(16) 0.0012(7) 0.112(5) Uani 0.291(5) 1 d PDU A -2
H12J H 0.6412 -0.0425 0.0301 0.134 Uiso 0.291(5) 1 calc PR A -2
H12K H 0.5677 -0.0017 -0.0176 0.134 Uiso 0.291(5) 1 calc PR A -2
C129 C 0.6619(6) 0.0569(15) -0.0604(7) 0.114(4) Uani 0.291(5) 1 d PDU A -2
H12L H 0.7092 0.1011 -0.0426 0.136 Uiso 0.291(5) 1 calc PR A -2
H12M H 0.6347 0.1236 -0.0926 0.136 Uiso 0.291(5) 1 calc PR A -2
C130 C 0.680(3) -0.071(3) -0.1040(16) 0.104(9) Uani 0.291(5) 1 d PDU A -2
H13A H 0.7095 -0.0430 -0.1426 0.155 Uiso 0.291(5) 1 calc PR A -2
H13B H 0.6341 -0.1148 -0.1236 0.155 Uiso 0.291(5) 1 calc PR A -2
H13C H 0.7088 -0.1374 -0.0734 0.155 Uiso 0.291(5) 1 calc PR A -2
C21 C 0.82372(10) 0.06384(19) 0.53051(9) 0.0453(4) Uani 1 1 d U . .
H21 H 0.8693 0.0336 0.5540 0.054 Uiso 1 1 calc R . .
C22 C 0.75662(10) 0.05049(18) 0.56106(8) 0.0436(4) Uani 1 1 d U . .
C23 C 0.68726(10) 0.09530(18) 0.52698(8) 0.0423(4) Uani 1 1 d U . .
C24 C 0.63031(10) 0.06245(18) 0.57431(9) 0.0432(4) Uani 1 1 d U . .
C25 C 0.55295(10) 0.0816(2) 0.57016(10) 0.0505(5) Uani 1 1 d U . .
H25 H 0.5277 0.1251 0.5302 0.061 Uiso 1 1 calc R . .
C26 C 0.51418(11) 0.0354(2) 0.62588(10) 0.0581(5) Uani 1 1 d U . .
H26 H 0.4619 0.0464 0.6234 0.070 Uiso 1 1 calc R . .
C27 C 0.55118(11) -0.0271(2) 0.68538(11) 0.0598(5) Uani 1 1 d U . .
H27 H 0.5234 -0.0572 0.7227 0.072 Uiso 1 1 calc R . .
C28 C 0.62783(11) -0.0461(2) 0.69127(9) 0.0512(5) Uani 1 1 d U . .
H28 H 0.6527 -0.0883 0.7318 0.061 Uiso 1 1 calc R . .
C29 C 0.66659(9) -0.00077(18) 0.63519(9) 0.0435(4) Uani 1 1 d U . .
N21 N 0.74348(8) -0.00896(16) 0.62727(7) 0.0454(4) Uani 1 1 d U . .
C210 C 0.79809(9) -0.04612(18) 0.68177(8) 0.0434(4) Uani 1 1 d U B .
S211 S 0.85969(3) 0.07744(5) 0.72070(2) 0.05317(17) Uani 1 1 d . B .
C212 C 0.89865(11) -0.0424(2) 0.78163(9) 0.0554(5) Uani 1 1 d DU . .
C213 C 0.86407(11) -0.1669(2) 0.77255(10) 0.0598(5) Uani 1 1 d U B .
H213 H 0.8767 -0.2447 0.8016 0.072 Uiso 1 1 calc R . .
C214 C 0.80722(11) -0.1705(2) 0.71572(10) 0.0548(5) Uani 1 1 d U . .
H214 H 0.7788 -0.2505 0.7028 0.066 Uiso 1 1 calc R B .
C215 C 0.9641(6) -0.0128(17) 0.8346(7) 0.077(4) Uani 0.576(7) 1 d PDU B -1
H21A H 1.0069 0.0151 0.8088 0.092 Uiso 0.576(7) 1 calc PR B -1
H21B H 0.9779 -0.0988 0.8608 0.092 Uiso 0.576(7) 1 calc PR B -1
C216 C 0.9488(7) 0.1015(8) 0.8879(5) 0.083(3) Uani 0.576(7) 1 d PDU B -1
H21C H 0.9965 0.1264 0.9143 0.099 Uiso 0.576(7) 1 calc PR B -1
H21D H 0.9310 0.1843 0.8609 0.099 Uiso 0.576(7) 1 calc PR B -1
C217 C 0.8973(8) 0.0718(12) 0.9377(6) 0.100(4) Uani 0.576(7) 1 d PDU B -1
H21E H 0.9145 -0.0138 0.9626 0.121 Uiso 0.576(7) 1 calc PR B -1
H21F H 0.8496 0.0494 0.9106 0.121 Uiso 0.576(7) 1 calc PR B -1
C218 C 0.8811(4) 0.1746(7) 0.9928(3) 0.0812(19) Uani 0.576(7) 1 d PDU B -1
H21G H 0.8579 0.2556 0.9678 0.097 Uiso 0.576(7) 1 calc PR B -1
H21H H 0.9294 0.2061 1.0156 0.097 Uiso 0.576(7) 1 calc PR B -1
C219 C 0.8333(3) 0.1375(7) 1.0510(3) 0.092(2) Uani 0.576(7) 1 d PDU B -1
H21I H 0.8611 0.0716 1.0833 0.111 Uiso 0.576(7) 1 calc PR B -1
H21J H 0.7886 0.0891 1.0298 0.111 Uiso 0.576(7) 1 calc PR B -1
C220 C 0.8082(14) 0.261(2) 1.0954(7) 0.102(4) Uani 0.576(7) 1 d PDU B -1
H22A H 0.7781 0.2262 1.1321 0.153 Uiso 0.576(7) 1 calc PR B -1
H22B H 0.7786 0.3250 1.0646 0.153 Uiso 0.576(7) 1 calc PR B -1
H22C H 0.8519 0.3088 1.1175 0.153 Uiso 0.576(7) 1 calc PR B -1
C225 C 0.9639(7) 0.007(2) 0.8319(8) 0.070(5) Uani 0.424(7) 1 d PDU B -2
H22D H 0.9965 -0.0726 0.8443 0.084 Uiso 0.424(7) 1 calc PR B -2
H22E H 0.9930 0.0746 0.8062 0.084 Uiso 0.424(7) 1 calc PR B -2
C226 C 0.9438(9) 0.0745(16) 0.8994(7) 0.122(5) Uani 0.424(7) 1 d PDU B -2
H22F H 0.9909 0.0830 0.9299 0.146 Uiso 0.424(7) 1 calc PR B -2
H22G H 0.9283 0.1700 0.8865 0.146 Uiso 0.424(7) 1 calc PR B -2
C227 C 0.8915(12) 0.0251(17) 0.9432(8) 0.096(4) Uani 0.424(7) 1 d PDU B -2
H22H H 0.9040 -0.0732 0.9528 0.115 Uiso 0.424(7) 1 calc PR B -2
H22I H 0.8431 0.0257 0.9145 0.115 Uiso 0.424(7) 1 calc PR B -2
C228 C 0.8785(5) 0.0896(11) 1.0132(4) 0.099(3) Uani 0.424(7) 1 d PDU B -2
H22J H 0.9278 0.1059 1.0388 0.119 Uiso 0.424(7) 1 calc PR B -2
H22K H 0.8532 0.0196 1.0406 0.119 Uiso 0.424(7) 1 calc PR B -2
C229 C 0.8352(5) 0.2225(8) 1.0162(4) 0.097(3) Uani 0.424(7) 1 d PDU B -2
H22L H 0.7872 0.2145 0.9872 0.116 Uiso 0.424(7) 1 calc PR B -2
H22M H 0.8634 0.3003 0.9978 0.116 Uiso 0.424(7) 1 calc PR B -2
C230 C 0.8219(18) 0.248(3) 1.0960(9) 0.110(7) Uani 0.424(7) 1 d PDU B -2
H23A H 0.7918 0.3313 1.0999 0.165 Uiso 0.424(7) 1 calc PR B -2
H23B H 0.8697 0.2598 1.1237 0.165 Uiso 0.424(7) 1 calc PR B -2
H23C H 0.7959 0.1682 1.1141 0.165 Uiso 0.424(7) 1 calc PR B -2

loop_
_atom_site_aniso_label
_atom_site_aniso_U_11
_atom_site_aniso_U_22
_atom_site_aniso_U_33
_atom_site_aniso_U_23
_atom_site_aniso_U_13
_atom_site_aniso_U_12
C11 0.0427(10) 0.0592(11) 0.0349(9) -0.0003(8) -0.0001(7) 0.0000(8)
C12 0.0462(11) 0.0555(11) 0.0300(9) -0.0005(7) 0.0009(7) -0.0031(8)
C13 0.0429(10) 0.0530(10) 0.0321(9) -0.0030(7) 0.0017(7) -0.0036(8)
C14 0.0423(10) 0.0498(10) 0.0354(9) -0.0036(7) 0.0023(7) -0.0040(8)
C15 0.0475(11) 0.0563(11) 0.0417(10) -0.0032(8) 0.0015(8) -0.0032(9)
C16 0.0450(11) 0.0653(12) 0.0511(11) -0.0047(9) 0.0102(9) -0.0067(9)
C17 0.0566(12) 0.0575(12) 0.0507(12) 0.0046(9) 0.0188(9) -0.0061(9)
C18 0.0596(13) 0.0510(11) 0.0414(10) 0.0033(8) 0.0081(9) -0.0029(9)
C19 0.0451(10) 0.0475(10) 0.0362(10) -0.0031(7) 0.0028(8) -0.0047(8)
N11 0.0442(9) 0.0619(10) 0.0347(8) 0.0061(7) 0.0017(6) -0.0029(7)
C110 0.0459(11) 0.0506(11) 0.0351(9) 0.0031(8) 0.0052(8) 0.0009(8)
S111 0.0573(3) 0.0556(3) 0.0567(3) 0.0076(2) -0.0142(2) -0.0022(2)
C112 0.0448(11) 0.0820(15) 0.0429(11) 0.0130(10) 0.0044(9) 0.0090(10)
C113 0.0739(16) 0.0708(16) 0.0649(14) 0.0278(11) 0.0000(11) 0.0186(12)
C114 0.0790(15) 0.0476(12) 0.0608(13) 0.0061(9) 0.0020(11) 0.0003(10)
C115 0.064(5) 0.133(6) 0.054(4) 0.013(4) -0.024(3) 0.004(4)
C116 0.068(2) 0.117(3) 0.046(2) 0.020(2) -0.0096(16) 0.009(2)
C117 0.063(3) 0.089(3) 0.058(3) 0.023(2) -0.0061(19) 0.006(2)
C118 0.079(3) 0.092(3) 0.054(3) 0.015(2) -0.001(2) 0.004(2)
C119 0.092(3) 0.072(3) 0.070(3) 0.014(2) -0.002(2) 0.001(2)
C120 0.130(6) 0.104(7) 0.066(4) -0.010(5) 0.008(4) 0.001(5)
C125 0.029(7) 0.120(11) 0.066(10) 0.038(8) 0.024(6) 0.014(7)
C126 0.065(6) 0.096(7) 0.061(6) 0.020(5) -0.020(4) -0.018(5)
C127 0.075(7) 0.126(11) 0.098(9) 0.021(8) 0.005(7) 0.048(8)
C128 0.150(11) 0.129(12) 0.050(7) 0.007(8) -0.033(7) -0.023(10)
C129 0.090(8) 0.133(11) 0.115(10) 0.010(9) -0.006(7) 0.012(7)
C130 0.16(2) 0.073(9) 0.073(13) 0.018(8) 0.003(11) -0.022(9)
C21 0.0412(10) 0.0612(11) 0.0329(9) 0.0004(8) 0.0007(7) 0.0013(8)
C22 0.0438(10) 0.0556(11) 0.0313(9) -0.0018(8) 0.0022(7) -0.0031(8)
C23 0.0415(10) 0.0528(10) 0.0322(9) -0.0035(7) 0.0007(7) -0.0025(8)
C24 0.0431(10) 0.0522(10) 0.0341(9) -0.0076(8) 0.0026(7) -0.0038(8)
C25 0.0423(11) 0.0639(12) 0.0445(10) -0.0056(9) -0.0003(8) -0.0033(9)
C26 0.0418(11) 0.0757(14) 0.0582(13) -0.0078(10) 0.0116(9) -0.0073(10)
C27 0.0579(13) 0.0731(14) 0.0508(12) 0.0010(10) 0.0175(10) -0.0089(10)
C28 0.0531(12) 0.0600(12) 0.0411(10) 0.0020(8) 0.0084(8) -0.0046(9)
C29 0.0424(10) 0.0521(11) 0.0360(10) -0.0044(8) 0.0033(8) -0.0042(8)
N21 0.0421(9) 0.0637(10) 0.0305(8) 0.0040(7) 0.0024(6) -0.0024(7)
C210 0.0429(10) 0.0552(11) 0.0322(9) 0.0023(8) 0.0046(7) 0.0007(8)
S211 0.0539(3) 0.0576(3) 0.0459(3) 0.0045(2) -0.0072(2) -0.0024(2)
C212 0.0464(11) 0.0816(15) 0.0383(10) 0.0083(9) 0.0034(8) 0.0099(10)
C213 0.0597(13) 0.0693(14) 0.0512(12) 0.0226(10) 0.0088(10) 0.0130(11)
C214 0.0593(13) 0.0524(12) 0.0533(12) 0.0058(9) 0.0083(9) -0.0008(9)
C215 0.063(7) 0.102(5) 0.062(8) 0.013(5) -0.010(5) 0.009(4)
C216 0.087(5) 0.076(3) 0.079(6) 0.033(4) -0.028(4) -0.025(3)
C217 0.055(4) 0.163(9) 0.082(6) -0.038(6) -0.001(4) -0.017(5)
C218 0.104(5) 0.086(4) 0.050(3) 0.001(3) -0.014(3) -0.025(4)
C219 0.073(3) 0.113(5) 0.091(4) 0.004(4) 0.008(3) -0.011(3)
C220 0.118(9) 0.108(8) 0.078(7) -0.007(6) 0.005(5) -0.005(6)
C225 0.043(7) 0.129(11) 0.037(7) 0.015(7) -0.010(5) 0.000(6)
C226 0.076(7) 0.219(13) 0.065(7) -0.039(8) -0.021(6) -0.013(9)
C227 0.095(9) 0.134(8) 0.059(6) 0.013(6) 0.005(5) 0.008(7)
C228 0.085(5) 0.136(8) 0.072(6) -0.011(5) -0.019(4) 0.025(5)
C229 0.092(5) 0.110(6) 0.088(5) 0.047(5) 0.010(4) 0.012(4)
C230 0.128(13) 0.108(12) 0.102(12) -0.041(10) 0.059(10) -0.040(9)

loop_
_atom_type_symbol
_atom_type_description
_atom_type_scat_dispersion_real
_atom_type_scat_dispersion_imag
_atom_type_scat_source
C C 0.0181 0.0091 'International Tables Vol C Tables 4.2.6.8 and 6.1.1.4'
H H 0.0000 0.0000 'International Tables Vol C Tables 4.2.6.8 and 6.1.1.4'
N N 0.0311 0.0180 'International Tables Vol C Tables 4.2.6.8 and 6.1.1.4'
S S 0.3331 0.5567 'International Tables Vol C Tables 4.2.6.8 and 6.1.1.4'

loop_
_geom_angle_atom_site_label_1
_geom_angle_atom_site_label_2
_geom_angle_atom_site_label_3
_geom_angle
_geom_angle_publ_flag
C12 C11 C23 116.35(16) y
C12 C11 H11 121.8 ?
C23 C11 H11 121.8 ?
C11 C12 N11 128.01(16) y
C11 C12 C13 123.47(16) y
N11 C12 C13 108.50(15) y
C21 C13 C12 120.18(16) y
C21 C13 C14 132.86(16) y
C12 C13 C14 106.93(15) y
C15 C14 C19 118.78(16) y
C15 C14 C13 134.15(16) y
C19 C14 C13 107.07(15) y
C16 C15 C14 119.15(17) y
C16 C15 H15 120.4 ?
C14 C15 H15 120.4 ?
C15 C16 C17 120.84(18) y
C15 C16 H16 119.6 ?
C17 C16 H16 119.6 ?
C18 C17 C16 121.58(17) y
C18 C17 H17 119.2 ?
C16 C17 H17 119.2 ?
C17 C18 C19 117.43(17) y
C17 C18 H18 121.3 ?
C19 C18 H18 121.3 ?
C18 C19 N11 128.77(16) y
C18 C19 C14 122.21(17) y
N11 C19 C14 109.01(14) y
C19 N11 C110 125.26(14) y
C19 N11 C12 108.48(14) y
C110 N11 C12 125.30(14) y
C114 C110 N11 128.75(17) y
C114 C110 S111 110.45(14) y
N11 C110 S111 120.75(13) y
C112 S111 C110 92.27(10) y
C113 C112 C125 123.6(9) y
C113 C112 C115 129.5(4) y
C113 C112 S111 110.00(15) y
C125 C112 S111 126.4(9) y
C115 C112 S111 120.5(4) y
C112 C113 C114 114.68(18) y
C112 C113 H113 122.7 ?
C114 C113 H113 122.7 ?
C110 C114 C113 112.59(19) y
C110 C114 H114 123.7 ?
C113 C114 H114 123.7 ?
C112 C115 C116 114.2(5) y
C112 C115 H11A 108.7 ?
C116 C115 H11A 108.7 ?
C112 C115 H11B 108.7 ?
C116 C115 H11B 108.7 ?
H11A C115 H11B 107.6 ?
C117 C116 C115 114.6(5) y
C117 C116 H11C 108.6 ?
C115 C116 H11C 108.6 ?
C117 C116 H11D 108.6 ?
C115 C116 H11D 108.6 ?
H11C C116 H11D 107.6 ?
C116 C117 C118 112.8(4) y
C116 C117 H11E 109 ?
C118 C117 H11E 109 ?
C116 C117 H11F 109 ?
C118 C117 H11F 109 ?
H11E C117 H11F 107.8 ?
C119 C118 C117 112.9(4) y
C119 C118 H11G 109 ?
C117 C118 H11G 109 ?
C119 C118 H11H 109 ?
C117 C118 H11H 109 ?
H11G C118 H11H 107.8 ?
C118 C119 C120 111.3(6) y
C118 C119 H11I 109.4 ?
C120 C119 H11I 109.4 ?
C118 C119 H11J 109.4 ?
C120 C119 H11J 109.4 ?
H11I C119 H11J 108 ?
C119 C120 H12A 109.5 ?
C119 C120 H12B 109.5 ?
H12A C120 H12B 109.5 ?
C119 C120 H12C 109.5 ?
H12A C120 H12C 109.5 ?
H12B C120 H12C 109.5 ?
C112 C125 C126 113.6(1) y
C112 C125 H12D 108.9 ?
C126 C125 H12D 108.9 ?
C112 C125 H12E 108.9 ?
C126 C125 H12E 108.9 ?
H12D C125 H12E 107.7 ?
C127 C126 C125 116.4(1) y
C127 C126 H12F 108.2 ?
C125 C126 H12F 108.2 ?
C127 C126 H12G 108.2 ?
C125 C126 H12G 108.2 ?
H12F C126 H12G 107.3 ?
C126 C127 C128 113.20(12) y
C126 C127 H12H 108.9 ?
C128 C127 H12H 108.9 ?
C126 C127 H12I 108.9 ?
C128 C127 H12I 108.9 ?
H12H C127 H12I 107.8 ?
C129 C128 C127 118.80(13) y
C129 C128 H12J 107.6 ?
C127 C128 H12J 107.6 ?
C129 C128 H12K 107.6 ?
C127 C128 H12K 107.6 ?
H12J C128 H12K 107 ?
C128 C129 C130 116.80(17) y
C128 C129 H12L 108.1 ?
C130 C129 H12L 108.1 ?
C128 C129 H12M 108.1 ?
C130 C129 H12M 108.1 ?
H12L C129 H12M 107.3 ?
C129 C130 H13A 109.5 ?
C129 C130 H13B 109.5 ?
H13A C130 H13B 109.5 ?
C129 C130 H13C 109.5 ?
H13A C130 H13C 109.5 ?
H13B C130 H13C 109.5 ?
C22 C21 C13 116.41(16) y
C22 C21 H21 121.8 ?
C13 C21 H21 121.8 ?
C21 C22 N21 128.59(16) y
C21 C22 C23 123.02(16) y
N21 C22 C23 108.38(14) y
C11 C23 C22 120.56(16) y
C11 C23 C24 132.31(16) y
C22 C23 C24 107.12(14) y
C25 C24 C29 119.33(16) y
C25 C24 C23 133.53(16) y
C29 C24 C23 107.14(15) y
C26 C25 C24 118.66(18) y
C26 C25 H25 120.7 ?
C24 C25 H25 120.7 ?
C25 C26 C27 120.99(18) y
C25 C26 H26 119.5 ?
C27 C26 H26 119.5 ?
C28 C27 C26 121.62(18) y
C28 C27 H27 119.2 ?
C26 C27 H27 119.2 ?
C27 C28 C29 117.38(17) y
C27 C28 H28 121.3 ?
C29 C28 H28 121.3 ?
C28 C29 N21 128.90(16) y
C28 C29 C24 122.01(16) y
N21 C29 C24 109.09(14) y
C210 N21 C29 124.56(14) y
C210 N21 C22 126.18(14) y
C29 N21 C22 108.28(14) y
C214 C210 N21 128.08(17) y
C214 C210 S211 110.73(14) y
N21 C210 S211 120.93(13) y
C212 S211 C210 91.87(10) y
C213 C212 C215 125.2(7) y
C213 C212 C225 132.8(9) y
C213 C212 S211 110.43(14) y
C215 C212 S211 124.3(7) y
C225 C212 S211 116.7(9) y
C212 C213 C214 114.29(17) y
C212 C213 H213 122.9 ?
C214 C213 H213 122.9 ?
C210 C214 C213 112.66(18) y
C210 C214 H214 123.7 ?
C213 C214 H214 123.7 ?
C212 C215 C216 113.4(1) y
C212 C215 H21A 108.9 ?
C216 C215 H21A 108.9 ?
C212 C215 H21B 108.9 ?
C216 C215 H21B 108.9 ?
H21A C215 H21B 107.7 ?
C217 C216 C215 117.5(9) y
C217 C216 H21C 107.9 ?
C215 C216 H21C 107.9 ?
C217 C216 H21D 107.9 ?
C215 C216 H21D 107.9 ?
H21C C216 H21D 107.2 ?
C216 C217 C218 121.1(9) y
C216 C217 H21E 107.1 ?
C218 C217 H21E 107.1 ?
C216 C217 H21F 107.1 ?
C218 C217 H21F 107.1 ?
H21E C217 H21F 106.8 ?
C217 C218 C219 121.2(6) y
C217 C218 H21G 107 ?
C219 C218 H21G 107 ?
C217 C218 H21H 107 ?
C219 C218 H21H 107 ?
H21G C218 H21H 106.8 ?
C218 C219 C220 115.6(1) y
C218 C219 H21I 108.4 ?
C220 C219 H21I 108.4 ?
C218 C219 H21J 108.4 ?
C220 C219 H21J 108.4 ?
H21I C219 H21J 107.4 ?
C219 C220 H22A 109.5 ?
C219 C220 H22B 109.5 ?
H22A C220 H22B 109.5 ?
C219 C220 H22C 109.5 ?
H22A C220 H22C 109.5 ?
H22B C220 H22C 109.5 ?
C226 C225 C212 115.80(11) y
C226 C225 H22D 108.3 ?
C212 C225 H22D 108.3 ?
C226 C225 H22E 108.3 ?
C212 C225 H22E 108.3 ?
H22D C225 H22E 107.4 ?
C227 C226 C225 125.70(13) y
C227 C226 H22F 105.9 ?
C225 C226 H22F 105.9 ?
C227 C226 H22G 105.9 ?
C225 C226 H22G 105.9 ?
H22F C226 H22G 106.2 ?
C226 C227 C228 123.30(14) y
C226 C227 H22H 106.5 ?
C228 C227 H22H 106.5 ?
C226 C227 H22I 106.5 ?
C228 C227 H22I 106.5 ?
H22H C227 H22I 106.5 ?
C227 C228 C229 120.40(11) y
C227 C228 H22J 107.2 ?
C229 C228 H22J 107.2 ?
C227 C228 H22K 107.2 ?
C229 C228 H22K 107.2 ?
H22J C228 H22K 106.8 ?
C228 C229 C230 106.90(11) y
C228 C229 H22L 110.3 ?
C230 C229 H22L 110.3 ?
C228 C229 H22M 110.3 ?
C230 C229 H22M 110.3 ?
H22L C229 H22M 108.6 ?
C229 C230 H23A 109.5 ?
C229 C230 H23B 109.5 ?
H23A C230 H23B 109.5 ?
C229 C230 H23C 109.5 ?
H23A C230 H23C 109.5 ?
H23B C230 H23C 109.5 ?

loop_
_geom_bond_atom_site_label_1
_geom_bond_atom_site_label_2
_geom_bond_distance
_geom_bond_publ_flag
C11 C12 1.376(2) y
C11 C23 1.393(2) y
C11 H11 0.94 ?
C12 N11 1.404(2) y
C12 C13 1.414(2) y
C13 C21 1.397(2) y
C13 C14 1.448(2) y
C14 C15 1.395(2) y
C14 C19 1.406(2) y
C15 C16 1.380(2) y
C15 H15 0.94 ?
C16 C17 1.387(3) y
C16 H16 0.94 ?
C17 C18 1.379(3) y
C17 H17 0.94 ?
C18 C19 1.386(2) y
C18 H18 0.94 ?
C19 N11 1.397(2) y
N11 C110 1.403(2) y
C110 C114 1.340(2) y
C110 S111 1.7330(18) y
S111 C112 1.7164(19) y
C112 C113 1.335(3) y
C112 C125 1.494(12) y
C112 C115 1.512(5) y
C113 C114 1.415(3) y
C113 H113 0.94 ?
C114 H114 0.94 ?
C115 C116 1.513(7) y
C115 H11a 0.98 ?
C115 H11b 0.98 ?
C116 C117 1.469(6) y
C116 H11c 0.98 ?
C116 H11d 0.98 ?
C117 C118 1.541(6) y
C117 H11e 0.98 ?
C117 H11f 0.98 ?
C118 C119 1.506(6) y
C118 H11g 0.98 ?
C118 H11h 0.98 ?
C119 C120 1.535(10) y
C119 H11i 0.98 ?
C119 H11j 0.98 ?
C120 H12a 0.97 ?
C120 H12b 0.97 ?
C120 H12c 0.97 ?
C125 C126 1.516(13) y
C125 H12d 0.98 ?
C125 H12e 0.98 ?
C126 C127 1.472(12) y
C126 H12f 0.98 ?
C126 H12g 0.98 ?
C127 C128 1.511(13) y
C127 H12h 0.98 ?
C127 H12i 0.98 ?
C128 C129 1.485(13) y
C128 H12j 0.98 ?
C128 H12k 0.98 ?
C129 C130 1.526(15) y
C129 H12l 0.98 ?
C129 H12m 0.98 ?
C130 H13a 0.97 ?
C130 H13b 0.97 ?
C130 H13c 0.97 ?
C21 C22 1.383(2) y
C21 H21 0.94 ?
C22 N21 1.407(2) y
C22 C23 1.414(2) y
C23 C24 1.446(2) y
C24 C25 1.393(2) y
C24 C29 1.403(2) y
C25 C26 1.380(2) y
C25 H25 0.94 ?
C26 C27 1.385(3) y
C26 H26 0.94 ?
C27 C28 1.380(3) y
C27 H27 0.94 ?
C28 C29 1.382(2) y
C28 H28 0.94 ?
C29 N21 1.400(2) y
N21 C210 1.400(2) y
C210 C214 1.354(2) y
C210 S211 1.7351(18) y
S211 C212 1.7251(19) y
C212 C213 1.346(3) y
C212 C215 1.497(9) y
C212 C225 1.515(10) y
C213 C214 1.411(3) y
C213 H213 0.94 ?
C214 H214 0.94 ?
C215 C216 1.525(10) y
C215 H21a 0.98 ?
C215 H21b 0.98 ?
C216 C217 1.399(9) y
C216 H21c 0.98 ?
C216 H21d 0.98 ?
C217 C218 1.476(9) y
C217 H21e 0.98 ?
C217 H21f 0.98 ?
C218 C219 1.491(7) y
C218 H21g 0.98 ?
C218 H21h 0.98 ?
C219 C220 1.534(12) y
C219 H21i 0.98 ?
C219 H21j 0.98 ?
C220 H22a 0.97 ?
C220 H22b 0.97 ?
C220 H22c 0.97 ?
C225 C226 1.495(11) y
C225 H22d 0.98 ?
C225 H22e 0.98 ?
C226 C227 1.383(12) y
C226 H22f 0.98 ?
C226 H22g 0.98 ?
C227 C228 1.492(11) y
C227 H22h 0.98 ?
C227 H22i 0.98 ?
C228 C229 1.494(10) y
C228 H22j 0.98 ?
C228 H22k 0.98 ?
C229 C230 1.560(13) y
C229 H22l 0.98 ?
C229 H22m 0.98 ?
C230 H23a 0.97 ?
C230 H23b 0.97 ?
C230 H23c 0.97 ?

loop_
_geom_torsion_atom_site_label_1
_geom_torsion_atom_site_label_2
_geom_torsion_atom_site_label_3
_geom_torsion_atom_site_label_4
_geom_torsion
C23 C11 C12 N11 -178.18(16)
C23 C11 C12 C13 0.2(3)
C11 C12 C13 C21 -0.2(3)
N11 C12 C13 C21 178.45(15)
C11 C12 C13 C14 -178.78(16)
N11 C12 C13 C14 -0.12(19)
C21 C13 C14 C15 2.2(3)
C12 C13 C14 C15 -179.51(19)
C21 C13 C14 C19 -178.59(18)
C12 C13 C14 C19 -0.28(19)
C19 C14 C15 C16 0.1(3)
C13 C14 C15 C16 179.25(18)
C14 C15 C16 C17 0.4(3)
C15 C16 C17 C18 -0.8(3)
C16 C17 C18 C19 0.6(3)
C17 C18 C19 N11 179.67(17)
C17 C18 C19 C14 -0.1(3)
C15 C14 C19 C18 -0.2(3)
C13 C14 C19 C18 -179.59(16)
C15 C14 C19 N11 179.95(15)
C13 C14 C19 N11 0.58(19)
C18 C19 N11 C110 10.3(3)
C14 C19 N11 C110 -169.91(16)
C18 C19 N11 C12 179.52(17)
C14 C19 N11 C12 -0.66(19)
C11 C12 N11 C19 179.06(17)
C13 C12 N11 C19 0.48(19)
C11 C12 N11 C110 -11.7(3)
C13 C12 N11 C110 169.72(16)
C19 N11 C110 C114 -74.6(3)
C12 N11 C110 C114 117.9(2)
C19 N11 C110 S111 102.64(18)
C12 N11 C110 S111 -64.8(2)
C114 C110 S111 C112 -0.34(16)
N11 C110 S111 C112 -178.08(14)
C110 S111 C112 C113 0.65(16)
C110 S111 C112 C125 -176.5(5)
C110 S111 C112 C115 -177.9(3)
C125 C112 C113 C114 176.4(5)
C115 C112 C113 C114 177.6(4)
S111 C112 C113 C114 -0.8(2)
N11 C110 C114 C113 177.47(18)
S111 C110 C114 C113 0.0(2)
C112 C113 C114 C110 0.6(3)
C113 C112 C115 C116 77.0(7)
C125 C112 C115 C116 86(7)
S111 C112 C115 C116 -104.8(7)
C112 C115 C116 C117 76.1(8)
C115 C116 C117 C118 176.4(5)
C116 C117 C118 C119 -172.9(4)
C117 C118 C119 C120 -178.5(8)
C113 C112 C125 C126 130.40(11)
C115 C112 C125 C126 -41(6)
S111 C112 C125 C126 -52.80(13)
C112 C125 C126 C127 -73.90(17)
C125 C126 C127 C128 179.40(12)
C126 C127 C128 C129 175.20(12)
C127 C128 C129 C130 173(2)
C12 C13 C21 C22 0.2(3)
C14 C13 C21 C22 178.29(18)
C13 C21 C22 N21 178.49(16)
C13 C21 C22 C23 -0.1(3)
C12 C11 C23 C22 -0.2(3)
C12 C11 C23 C24 -178.88(17)
C21 C22 C23 C11 0.1(3)
N21 C22 C23 C11 -178.72(15)
C21 C22 C23 C24 179.14(16)
N21 C22 C23 C24 0.27(19)
C11 C23 C24 C25 -1.4(3)
C22 C23 C24 C25 179.77(19)
C11 C23 C24 C29 178.83(18)
C22 C23 C24 C29 0.01(19)
C29 C24 C25 C26 -1.1(3)
C23 C24 C25 C26 179.20(18)
C24 C25 C26 C27 0.9(3)
C25 C26 C27 C28 -0.3(3)
C26 C27 C28 C29 -0.2(3)
C27 C28 C29 N21 -179.12(17)
C27 C28 C29 C24 0.0(3)
C25 C24 C29 C28 0.6(3)
C23 C24 C29 C28 -179.60(16)
C25 C24 C29 N21 179.90(15)
C23 C24 C29 N21 -0.29(19)
C28 C29 N21 C210 -11.0(3)
C24 C29 N21 C210 169.74(16)
C28 C29 N21 C22 179.71(18)
C24 C29 N21 C22 0.46(19)
C21 C22 N21 C210 11.7(3)
C23 C22 N21 C210 -169.51(16)
C21 C22 N21 C29 -179.24(18)
C23 C22 N21 C29 -0.46(19)
C29 N21 C210 C214 65.2(3)
C22 N21 C210 C214 -127.4(2)
C29 N21 C210 S211 -108.19(17)
C22 N21 C210 S211 59.2(2)
C214 C210 S211 C212 1.19(14)
N21 C210 S211 C212 175.67(14)
C210 S211 C212 C213 -1.59(15)
C210 S211 C212 C215 175.7(6)
C210 S211 C212 C225 176.7(6)
C215 C212 C213 C214 -175.7(6)
C225 C212 C213 C214 -176.4(8)
S211 C212 C213 C214 1.6(2)
N21 C210 C214 C213 -174.49(17)
S211 C210 C214 C213 -0.5(2)
C212 C213 C214 C210 -0.7(2)
C213 C212 C215 C216 -120.6(1)
C225 C212 C215 C216 56(7)
S211 C212 C215 C216 62.50(12)
C212 C215 C216 C217 68.40(16)
C215 C216 C217 C218 177.90(12)
C216 C217 C218 C219 -172.8(1)
C217 C218 C219 C220 -168.20(12)
C213 C212 C225 C226 -94.30(17)
C215 C212 C225 C226 -98(8)
S211 C212 C225 C226 87.90(17)
C212 C225 C226 C227 45(3)
C225 C226 C227 C228 174.50(16)
C226 C227 C228 C229 77(2)
C227 C228 C229 C230 171.60(16)
